data_2238464
loop_
_publ_author_name
'Lee, Sangjin'
'Kim, Tae Ho'
'Shin, Yong Woon'
'Jeon, Youngeun'
'Kim, Jineun'

_publ_section_title
;
 Amitraz
;
_journal_coeditor_code ZS2270
_journal_issue 8
_journal_name_full 'Acta Crystallographica Section E'
_journal_page_first o1300
_journal_paper_doi 10.1107/S1600536813019764
_journal_volume 69
_journal_year 2013
_chemical_formula_iupac 'C19 H23 N3'
_chemical_formula_moiety 'C19 H23 N3'
_chemical_formula_sum 'C19 H23 N3'
_chemical_formula_weight 293.40
_chemical_name_common
;
Amitraz
;
_chemical_name_systematic dimethylphenyl)carboximidoyl]-<i>N</i>-methylmethanimidamide
_space_group_IT_number 14
_symmetry_cell_setting monoclinic
_symmetry_space_group_name_Hall '-P 2ybc'
_symmetry_space_group_name_H-M 'P 1 21/c 1'
_atom_sites_solution_hydrogens geom
_atom_sites_solution_primary direct
_atom_sites_solution_secondary difmap
_audit_creation_method SHELXTL
_cell_angle_alpha 90.00
_cell_angle_beta 91.650(2)
_cell_angle_gamma 90.00
_cell_formula_units_Z 8
_cell_length_a 11.9362(11)
_cell_length_b 7.5110(7)
_cell_length_c 37.514(3)
_cell_measurement_reflns_used 2173
_cell_measurement_temperature 173(2)
_cell_measurement_theta_max 23.09
_cell_measurement_theta_min 2.71
_cell_volume 3361.8(5)
_computing_cell_refinement 'SAINT (Bruker, 2006)'
_computing_data_collection 'APEX2 (Bruker, 2006)'
_computing_data_reduction 'SAINT (Bruker, 2006)'
_computing_molecular_graphics 'SHELXTL (Sheldrick, 2008)'
_computing_publication_material 'SHELXTL (Sheldrick, 2008)'
_computing_structure_refinement 'SHELXL97 (Sheldrick, 2008)'
_computing_structure_solution 'SHELXS97 (Sheldrick, 2008)'
_diffrn_ambient_temperature 173(2)
_diffrn_measured_fraction_theta_full 0.996
_diffrn_measured_fraction_theta_max 0.996
_diffrn_measurement_device_type 'Bruker APEXII CCD-detecto'
_diffrn_measurement_method '\f and \w scans'
_diffrn_radiation_monochromator graphite
_diffrn_radiation_source 'fine-focus sealed tube'
_diffrn_radiation_type MoK\a
_diffrn_radiation_wavelength 0.71073
_diffrn_reflns_av_R_equivalents 0.0578
_diffrn_reflns_av_sigmaI/netI 0.0776
_diffrn_reflns_limit_h_max 14
_diffrn_reflns_limit_h_min -14
_diffrn_reflns_limit_k_max 9
_diffrn_reflns_limit_k_min -9
_diffrn_reflns_limit_l_max 36
_diffrn_reflns_limit_l_min -46
_diffrn_reflns_number 18091
_diffrn_reflns_theta_full 26.00
_diffrn_reflns_theta_max 26.00
_diffrn_reflns_theta_min 1.09
_exptl_absorpt_coefficient_mu 0.069
_exptl_absorpt_correction_T_max 0.9728
_exptl_absorpt_correction_T_min 0.9728
_exptl_absorpt_correction_type multi-scan
_exptl_absorpt_process_details '(SADABS; Bruker, 2006)'
_exptl_crystal_colour colourless
_exptl_crystal_density_diffrn 1.159
_exptl_crystal_density_method 'not measured'
_exptl_crystal_description block
_exptl_crystal_F_000 1264
_exptl_crystal_size_max 0.40
_exptl_crystal_size_mid 0.40
_exptl_crystal_size_min 0.40
_refine_diff_density_max 0.258
_refine_diff_density_min -0.222
_refine_ls_extinction_method none
_refine_ls_goodness_of_fit_ref 0.981
_refine_ls_hydrogen_treatment constr
_refine_ls_matrix_type full
_refine_ls_number_parameters 407
_refine_ls_number_reflns 6593
_refine_ls_number_restraints 0
_refine_ls_restrained_S_all 0.981
_refine_ls_R_factor_all 0.1337
_refine_ls_R_factor_gt 0.0624
_refine_ls_shift/su_max 0.001
_refine_ls_shift/su_mean 0.000
_refine_ls_structure_factor_coef Fsqd
_refine_ls_weighting_details 'calc w = 1/[\s^2^(Fo^2^)+(0.0907P)^2^] where P=(Fo^2^+2Fc^2^)/3'
_refine_ls_weighting_scheme calc
_refine_ls_wR_factor_gt 0.1476
_refine_ls_wR_factor_ref 0.1815
_reflns_number_gt 3615
_reflns_number_total 6593
_reflns_threshold_expression I>2\s(I)
_cod_data_source_file zs2270.cif
_cod_data_source_block I
_cod_original_cell_volume 3361.9(5)
_cod_original_sg_symbol_H-M ' P 21/c '
_cod_database_code 2238464
_cod_database_fobs_code 2238464

loop_
_symmetry_equiv_pos_as_xyz
'x, y, z'
'-x, y+1/2, -z+1/2'
'-x, -y, -z'
'x, -y-1/2, z-1/2'

loop_
_atom_site_type_symbol
_atom_site_label
_atom_site_fract_x
_atom_site_fract_y
_atom_site_fract_z
_atom_site_U_iso_or_equiv
_atom_site_adp_type
_atom_site_calc_flag
_atom_site_refinement_flags
_atom_site_occupancy
_atom_site_symmetry_multiplicity
N N1 0.22503(17) 0.8667(3) 0.54029(6) 0.0318(5) Uani d . 1 1
N N2 0.07334(17) 0.8469(3) 0.57777(5) 0.0303(5) Uani d . 1 1
N N3 -0.06461(17) 0.8046(3) 0.61902(5) 0.0316(5) Uani d . 1 1
N N4 0.02203(18) 0.7540(3) 0.88836(6) 0.0349(6) Uani d . 1 1
N N5 0.16767(17) 0.7179(3) 0.84902(6) 0.0335(6) Uani d . 1 1
N N6 0.30082(18) 0.6971(3) 0.80512(6) 0.0342(6) Uani d . 1 1
C C1 0.3145(2) 0.6882(4) 0.48038(7) 0.0393(7) Uani d . 1 1
H H1A 0.2808 0.7846 0.4661 0.059 Uiso calc R 1 1
H H1B 0.2551 0.6175 0.4910 0.059 Uiso calc R 1 1
H H1C 0.3591 0.6118 0.4651 0.059 Uiso calc R 1 1
C C2 0.3887(2) 0.7661(3) 0.50947(7) 0.0306(6) Uani d . 1 1
C C3 0.5052(2) 0.7534(3) 0.50820(7) 0.0344(7) Uani d . 1 1
H H3 0.5367 0.6911 0.4889 0.041 Uiso calc R 1 1
C C4 0.5770(2) 0.8273(3) 0.53382(7) 0.0326(7) Uani d . 1 1
C C5 0.7027(2) 0.8131(4) 0.53071(8) 0.0440(8) Uani d . 1 1
H H5A 0.7231 0.8379 0.5061 0.066 Uiso calc R 1 1
H H5B 0.7271 0.6927 0.5373 0.066 Uiso calc R 1 1
H H5C 0.7394 0.8997 0.5467 0.066 Uiso calc R 1 1
C C6 0.5292(2) 0.9178(3) 0.56183(7) 0.0349(7) Uani d . 1 1
H H6 0.5763 0.9703 0.5798 0.042 Uiso calc R 1 1
C C7 0.4140(2) 0.9327(3) 0.56400(7) 0.0322(6) Uani d . 1 1
H H7 0.3829 0.9970 0.5831 0.039 Uiso calc R 1 1
C C8 0.3435(2) 0.8542(3) 0.53838(7) 0.0288(6) Uani d . 1 1
C C9 0.1853(2) 0.8345(3) 0.57073(7) 0.0304(6) Uani d . 1 1
H H9 0.2356 0.8002 0.5896 0.036 Uiso calc R 1 1
C C10 -0.0063(2) 0.9115(4) 0.55032(7) 0.0377(7) Uani d . 1 1
H H10A -0.0510 0.8115 0.5410 0.057 Uiso calc R 1 1
H H10B 0.0348 0.9660 0.5309 0.057 Uiso calc R 1 1
H H10C -0.0559 1.0002 0.5607 0.057 Uiso calc R 1 1
C C11 0.0382(2) 0.8003(3) 0.61073(7) 0.0317(6) Uani d . 1 1
H H11 0.0924 0.7631 0.6282 0.038 Uiso calc R 1 1
C C12 -0.0910(2) 0.7724(3) 0.65503(7) 0.0288(6) Uani d . 1 1
C C13 -0.1938(2) 0.6914(3) 0.66229(7) 0.0320(6) Uani d . 1 1
C C14 -0.2710(2) 0.6305(4) 0.63229(7) 0.0417(7) Uani d . 1 1
H H14A -0.3297 0.5543 0.6418 0.063 Uiso calc R 1 1
H H14B -0.2281 0.5631 0.6149 0.063 Uiso calc R 1 1
H H14C -0.3054 0.7343 0.6206 0.063 Uiso calc R 1 1
C C15 -0.2228(2) 0.6670(4) 0.69766(7) 0.0354(7) Uani d . 1 1
H H15 -0.2925 0.6122 0.7025 0.042 Uiso calc R 1 1
C C16 -0.1540(2) 0.7193(4) 0.72608(7) 0.0372(7) Uani d . 1 1
C C17 -0.1871(3) 0.6882(4) 0.76443(7) 0.0497(8) Uani d . 1 1
H H17A -0.2529 0.6102 0.7647 0.075 Uiso calc R 1 1
H H17B -0.2050 0.8024 0.7755 0.075 Uiso calc R 1 1
H H17C -0.1248 0.6319 0.7777 0.075 Uiso calc R 1 1
C C18 -0.0534(2) 0.8020(4) 0.71861(7) 0.0393(7) Uani d . 1 1
H H18 -0.0050 0.8402 0.7377 0.047 Uiso calc R 1 1
C C19 -0.0226(2) 0.8295(4) 0.68357(7) 0.0366(7) Uani d . 1 1
H H19 0.0460 0.8881 0.6790 0.044 Uiso calc R 1 1
C C20 -0.0414(3) 0.9162(4) 0.95372(7) 0.0493(8) Uani d . 1 1
H H20A -0.0774 0.9872 0.9721 0.074 Uiso calc R 1 1
H H20B 0.0204 0.9843 0.9438 0.074 Uiso calc R 1 1
H H20C -0.0121 0.8058 0.9644 0.074 Uiso calc R 1 1
C C21 -0.1258(2) 0.8719(3) 0.92448(7) 0.0325(6) Uani d . 1 1
C C22 -0.2386(2) 0.9098(4) 0.92838(7) 0.0367(7) Uani d . 1 1
H H22 -0.2612 0.9612 0.9502 0.044 Uiso calc R 1 1
C C23 -0.3199(2) 0.8764(4) 0.90212(7) 0.0345(7) Uani d . 1 1
C C24 -0.4417(2) 0.9186(4) 0.90765(8) 0.0463(8) Uani d . 1 1
H H24A -0.4476 1.0309 0.9208 0.069 Uiso calc R 1 1
H H24B -0.4757 0.8226 0.9213 0.069 Uiso calc R 1 1
H H24C -0.4809 0.9297 0.8844 0.069 Uiso calc R 1 1
C C25 -0.2856(2) 0.7988(4) 0.87098(7) 0.0395(7) Uani d . 1 1
H H25 -0.3391 0.7734 0.8524 0.047 Uiso calc R 1 1
C C26 -0.1744(2) 0.7576(4) 0.86650(7) 0.0386(7) Uani d . 1 1
H H26 -0.1530 0.7006 0.8451 0.046 Uiso calc R 1 1
C C27 -0.0928(2) 0.7972(4) 0.89247(7) 0.0322(6) Uani d . 1 1
C C28 0.0609(2) 0.7700(4) 0.85751(7) 0.0343(7) Uani d . 1 1
H H28 0.0142 0.8205 0.8393 0.041 Uiso calc R 1 1
C C29 0.2435(2) 0.6444(4) 0.87668(7) 0.0399(7) Uani d . 1 1
H H29A 0.2636 0.7378 0.8940 0.060 Uiso calc R 1 1
H H29B 0.3114 0.5997 0.8657 0.060 Uiso calc R 1 1
H H29C 0.2060 0.5466 0.8889 0.060 Uiso calc R 1 1
C C30 0.2031(2) 0.7375(3) 0.81483(7) 0.0323(6) Uani d . 1 1
H H30 0.1516 0.7841 0.7974 0.039 Uiso calc R 1 1
C C31 0.3252(2) 0.7255(3) 0.76890(7) 0.0311(6) Uani d . 1 1
C C32 0.4296(2) 0.8009(3) 0.76116(7) 0.0327(7) Uani d . 1 1
C C33 0.5113(2) 0.8437(4) 0.79118(7) 0.0435(8) Uani d . 1 1
H H33A 0.4770 0.9280 0.8075 0.065 Uiso calc R 1 1
H H33B 0.5790 0.8968 0.7815 0.065 Uiso calc R 1 1
H H33C 0.5313 0.7342 0.8041 0.065 Uiso calc R 1 1
C C34 0.4541(2) 0.8329(4) 0.72587(8) 0.0398(7) Uani d . 1 1
H H34 0.5238 0.8867 0.7207 0.048 Uiso calc R 1 1
C C35 0.3809(3) 0.7896(4) 0.69786(8) 0.0422(8) Uani d . 1 1
C C36 0.4117(3) 0.8261(5) 0.65963(8) 0.0645(10) Uani d . 1 1
H H36A 0.3974 0.7195 0.6452 0.097 Uiso calc R 1 1
H H36B 0.4914 0.8572 0.6588 0.097 Uiso calc R 1 1
H H36C 0.3664 0.9251 0.6502 0.097 Uiso calc R 1 1
C C37 0.2804(2) 0.7109(4) 0.70560(8) 0.0420(8) Uani d . 1 1
H H37 0.2298 0.6779 0.6867 0.050 Uiso calc R 1 1
C C38 0.2520(2) 0.6791(4) 0.74065(7) 0.0384(7) Uani d . 1 1
H H38 0.1821 0.6252 0.7455 0.046 Uiso calc R 1 1

loop_
_atom_site_aniso_label
_atom_site_aniso_U_11
_atom_site_aniso_U_22
_atom_site_aniso_U_33
_atom_site_aniso_U_12
_atom_site_aniso_U_13
_atom_site_aniso_U_23
N1 0.0276(13) 0.0354(13) 0.0327(13) -0.0026(10) 0.0062(10) 0.0000(10)
N2 0.0257(12) 0.0392(13) 0.0261(13) 0.0016(10) 0.0039(10) 0.0012(10)
N3 0.0300(13) 0.0350(13) 0.0300(13) -0.0006(10) 0.0066(10) 0.0023(10)
N4 0.0367(14) 0.0377(13) 0.0304(13) -0.0014(11) 0.0025(11) 0.0006(11)
N5 0.0275(13) 0.0385(13) 0.0344(14) 0.0012(10) -0.0009(10) 0.0061(11)
N6 0.0298(13) 0.0364(14) 0.0366(14) -0.0012(10) 0.0025(11) 0.0031(11)
C1 0.0416(17) 0.0466(18) 0.0300(16) -0.0029(14) 0.0044(13) -0.0033(13)
C2 0.0316(16) 0.0324(15) 0.0280(15) -0.0010(12) 0.0048(12) 0.0042(12)
C3 0.0379(17) 0.0352(16) 0.0307(16) 0.0013(13) 0.0089(13) 0.0028(13)
C4 0.0290(15) 0.0313(15) 0.0376(17) -0.0014(12) 0.0033(12) 0.0069(13)
C5 0.0303(16) 0.0447(18) 0.057(2) 0.0010(14) 0.0034(14) 0.0034(15)
C6 0.0358(16) 0.0348(16) 0.0342(17) -0.0048(13) 0.0006(13) 0.0033(13)
C7 0.0353(16) 0.0362(16) 0.0253(15) -0.0022(13) 0.0062(12) 0.0002(12)
C8 0.0272(14) 0.0312(15) 0.0283(16) -0.0002(12) 0.0051(12) 0.0035(12)
C9 0.0251(15) 0.0335(16) 0.0328(16) 0.0007(12) 0.0033(12) -0.0010(12)
C10 0.0311(16) 0.0494(18) 0.0326(16) 0.0064(13) -0.0002(12) 0.0049(14)
C11 0.0290(16) 0.0383(16) 0.0281(15) 0.0026(12) 0.0037(12) 0.0004(12)
C12 0.0237(14) 0.0313(15) 0.0317(16) 0.0040(12) 0.0039(11) 0.0046(12)
C13 0.0265(15) 0.0297(15) 0.0399(17) 0.0041(12) 0.0038(12) 0.0038(12)
C14 0.0350(17) 0.0422(18) 0.0478(19) -0.0071(13) 0.0009(14) 0.0069(14)
C15 0.0310(16) 0.0327(16) 0.0428(18) 0.0001(12) 0.0095(13) 0.0068(13)
C16 0.0416(17) 0.0339(16) 0.0366(17) 0.0085(14) 0.0106(14) 0.0065(13)
C17 0.060(2) 0.053(2) 0.0377(18) 0.0053(16) 0.0165(15) 0.0080(15)
C18 0.0379(17) 0.0470(18) 0.0330(17) 0.0050(14) 0.0017(13) -0.0020(13)
C19 0.0265(15) 0.0461(18) 0.0374(17) 0.0001(13) 0.0061(13) 0.0016(14)
C20 0.059(2) 0.050(2) 0.0384(19) 0.0076(16) -0.0076(15) -0.0096(15)
C21 0.0400(17) 0.0324(15) 0.0250(15) -0.0004(13) -0.0010(12) -0.0006(12)
C22 0.0463(18) 0.0322(16) 0.0318(16) 0.0014(13) 0.0066(14) -0.0011(13)
C23 0.0370(17) 0.0328(16) 0.0340(17) 0.0002(13) 0.0037(13) 0.0068(13)
C24 0.0432(19) 0.0472(19) 0.049(2) 0.0020(15) 0.0092(15) 0.0045(15)
C25 0.0348(17) 0.0534(19) 0.0304(17) -0.0037(14) -0.0001(13) 0.0006(14)
C26 0.0363(17) 0.0537(19) 0.0259(16) -0.0008(14) 0.0055(13) -0.0052(13)
C27 0.0321(16) 0.0328(15) 0.0319(16) 0.0014(12) 0.0022(12) 0.0045(12)
C28 0.0293(16) 0.0348(16) 0.0385(17) 0.0005(12) -0.0029(13) 0.0028(13)
C29 0.0317(16) 0.0450(18) 0.0426(18) 0.0012(13) -0.0034(13) 0.0101(14)
C30 0.0323(16) 0.0323(16) 0.0322(16) -0.0047(12) -0.0019(12) 0.0022(12)
C31 0.0273(15) 0.0294(15) 0.0364(17) 0.0040(12) -0.0009(12) 0.0000(12)
C32 0.0313(16) 0.0284(15) 0.0385(17) 0.0042(12) 0.0012(13) -0.0026(12)
C33 0.0327(17) 0.0488(19) 0.049(2) -0.0061(14) -0.0013(14) -0.0027(15)
C34 0.0400(18) 0.0331(16) 0.0470(19) 0.0034(13) 0.0109(15) 0.0037(14)
C35 0.054(2) 0.0390(17) 0.0339(18) 0.0128(15) 0.0068(15) -0.0006(14)
C36 0.090(3) 0.066(2) 0.038(2) 0.018(2) 0.0131(18) 0.0051(17)
C37 0.0427(18) 0.0452(18) 0.0375(18) 0.0141(15) -0.0092(14) -0.0054(14)
C38 0.0281(16) 0.0424(17) 0.0446(19) 0.0030(13) -0.0011(13) -0.0046(14)

loop_
_atom_type_symbol
_atom_type_description
_atom_type_scat_dispersion_real
_atom_type_scat_dispersion_imag
_atom_type_scat_source
C C 0.0033 0.0016 'International Tables Vol C Tables 4.2.6.8 and 6.1.1.4'
H H 0.0000 0.0000 'International Tables Vol C Tables 4.2.6.8 and 6.1.1.4'
N N 0.0061 0.0033 'International Tables Vol C Tables 4.2.6.8 and 6.1.1.4'

loop_
_geom_angle_atom_site_label_1
_geom_angle_atom_site_label_2
_geom_angle_atom_site_label_3
_geom_angle
C9 N1 C8 115.5(2)
C11 N2 C9 118.9(2)
C11 N2 C10 120.9(2)
C9 N2 C10 120.2(2)
C11 N3 C12 118.1(2)
C28 N4 C27 117.3(2)
C30 N5 C28 119.9(2)
C30 N5 C29 120.2(2)
C28 N5 C29 119.9(2)
C30 N6 C31 117.1(2)
C2 C1 H1A 109.5
C2 C1 H1B 109.5
H1A C1 H1B 109.5
C2 C1 H1C 109.5
H1A C1 H1C 109.5
H1B C1 H1C 109.5
C8 C2 C3 117.9(3)
C8 C2 C1 121.1(2)
C3 C2 C1 121.0(2)
C4 C3 C2 123.1(2)
C4 C3 H3 118.5
C2 C3 H3 118.5
C3 C4 C6 117.5(2)
C3 C4 C5 120.9(2)
C6 C4 C5 121.5(3)
C4 C5 H5A 109.5
C4 C5 H5B 109.5
H5A C5 H5B 109.5
C4 C5 H5C 109.5
H5A C5 H5C 109.5
H5B C5 H5C 109.5
C7 C6 C4 121.0(3)
C7 C6 H6 119.5
C4 C6 H6 119.5
C6 C7 C8 120.5(2)
C6 C7 H7 119.7
C8 C7 H7 119.7
C7 C8 C2 120.0(2)
C7 C8 N1 121.4(2)
C2 C8 N1 118.6(2)
N1 C9 N2 123.4(3)
N1 C9 H9 118.3
N2 C9 H9 118.3
N2 C10 H10A 109.5
N2 C10 H10B 109.5
H10A C10 H10B 109.5
N2 C10 H10C 109.5
H10A C10 H10C 109.5
H10B C10 H10C 109.5
N3 C11 N2 122.6(2)
N3 C11 H11 118.7
N2 C11 H11 118.7
C19 C12 C13 118.7(2)
C19 C12 N3 122.5(2)
C13 C12 N3 118.6(2)
C15 C13 C12 119.0(3)
C15 C13 C14 120.6(2)
C12 C13 C14 120.4(2)
C13 C14 H14A 109.5
C13 C14 H14B 109.5
H14A C14 H14B 109.5
C13 C14 H14C 109.5
H14A C14 H14C 109.5
H14B C14 H14C 109.5
C16 C15 C13 122.6(3)
C16 C15 H15 118.7
C13 C15 H15 118.7
C15 C16 C18 118.0(3)
C15 C16 C17 121.4(3)
C18 C16 C17 120.6(3)
C16 C17 H17A 109.5
C16 C17 H17B 109.5
H17A C17 H17B 109.5
C16 C17 H17C 109.5
H17A C17 H17C 109.5
H17B C17 H17C 109.5
C16 C18 C19 120.7(3)
C16 C18 H18 119.6
C19 C18 H18 119.6
C18 C19 C12 121.0(3)
C18 C19 H19 119.5
C12 C19 H19 119.5
C21 C20 H20A 109.5
C21 C20 H20B 109.5
H20A C20 H20B 109.5
C21 C20 H20C 109.5
H20A C20 H20C 109.5
H20B C20 H20C 109.5
C22 C21 C27 118.2(3)
C22 C21 C20 120.6(2)
C27 C21 C20 121.1(3)
C23 C22 C21 123.3(3)
C23 C22 H22 118.3
C21 C22 H22 118.3
C25 C23 C22 117.4(3)
C25 C23 C24 121.1(3)
C22 C23 C24 121.5(3)
C23 C24 H24A 109.5
C23 C24 H24B 109.5
H24A C24 H24B 109.5
C23 C24 H24C 109.5
H24A C24 H24C 109.5
H24B C24 H24C 109.5
C26 C25 C23 120.6(3)
C26 C25 H25 119.7
C23 C25 H25 119.7
C25 C26 C27 121.6(3)
C25 C26 H26 119.2
C27 C26 H26 119.2
C26 C27 C21 118.8(2)
C26 C27 N4 122.2(2)
C21 C27 N4 118.9(2)
N4 C28 N5 123.4(3)
N4 C28 H28 118.3
N5 C28 H28 118.3
N5 C29 H29A 109.5
N5 C29 H29B 109.5
H29A C29 H29B 109.5
N5 C29 H29C 109.5
H29A C29 H29C 109.5
H29B C29 H29C 109.5
N6 C30 N5 123.6(3)
N6 C30 H30 118.2
N5 C30 H30 118.2
C38 C31 C32 118.8(3)
C38 C31 N6 123.3(2)
C32 C31 N6 117.9(2)
C34 C32 C31 118.7(3)
C34 C32 C33 121.9(3)
C31 C32 C33 119.4(2)
C32 C33 H33A 109.5
C32 C33 H33B 109.5
H33A C33 H33B 109.5
C32 C33 H33C 109.5
H33A C33 H33C 109.5
H33B C33 H33C 109.5
C32 C34 C35 122.5(3)
C32 C34 H34 118.7
C35 C34 H34 118.7
C37 C35 C34 118.4(3)
C37 C35 C36 120.9(3)
C34 C35 C36 120.7(3)
C35 C36 H36A 109.5
C35 C36 H36B 109.5
H36A C36 H36B 109.5
C35 C36 H36C 109.5
H36A C36 H36C 109.5
H36B C36 H36C 109.5
C35 C37 C38 120.8(3)
C35 C37 H37 119.6
C38 C37 H37 119.6
C37 C38 C31 120.7(3)
C37 C38 H38 119.7
C31 C38 H38 119.7

loop_
_geom_bond_atom_site_label_1
_geom_bond_atom_site_label_2
_geom_bond_distance
N1 C9 1.272(3)
N1 C8 1.421(3)
N2 C11 1.363(3)
N2 C9 1.372(3)
N2 C10 1.463(3)
N3 C11 1.275(3)
N3 C12 1.417(3)
N4 C28 1.265(3)
N4 C27 1.422(3)
N5 C30 1.370(3)
N5 C28 1.379(3)
N5 C29 1.465(3)
N6 C30 1.269(3)
N6 C31 1.414(3)
C1 C2 1.504(3)
C1 H1A 0.9800
C1 H1B 0.9800
C1 H1C 0.9800
C2 C8 1.393(3)
C2 C3 1.396(3)
C3 C4 1.385(4)
C3 H3 0.9500
C4 C6 1.388(4)
C4 C5 1.512(3)
C5 H5A 0.9800
C5 H5B 0.9800
C5 H5C 0.9800
C6 C7 1.384(4)
C6 H6 0.9500
C7 C8 1.390(3)
C7 H7 0.9500
C9 H9 0.9500
C10 H10A 0.9800
C10 H10B 0.9800
C10 H10C 0.9800
C11 H11 0.9500
C12 C19 1.395(4)
C12 C13 1.404(3)
C13 C15 1.393(3)
C13 C14 1.505(4)
C14 H14A 0.9800
C14 H14B 0.9800
C14 H14C 0.9800
C15 C16 1.384(4)
C15 H15 0.9500
C16 C18 1.388(4)
C16 C17 1.521(3)
C17 H17A 0.9800
C17 H17B 0.9800
C17 H17C 0.9800
C18 C19 1.391(3)
C18 H18 0.9500
C19 H19 0.9500
C20 C21 1.506(4)
C20 H20A 0.9800
C20 H20B 0.9800
C20 H20C 0.9800
C21 C22 1.388(4)
C21 C27 1.393(3)
C22 C23 1.385(4)
C22 H22 0.9500
C23 C25 1.378(4)
C23 C24 1.508(4)
C24 H24A 0.9800
C24 H24B 0.9800
C24 H24C 0.9800
C25 C26 1.378(4)
C25 H25 0.9500
C26 C27 1.389(3)
C26 H26 0.9500
C28 H28 0.9500
C29 H29A 0.9800
C29 H29B 0.9800
C29 H29C 0.9800
C30 H30 0.9500
C31 C38 1.399(4)
C31 C32 1.406(4)
C32 C34 1.385(4)
C32 C33 1.503(4)
C33 H33A 0.9800
C33 H33B 0.9800
C33 H33C 0.9800
C34 C35 1.386(4)
C34 H34 0.9500
C35 C37 1.377(4)
C35 C36 1.516(4)
C36 H36A 0.9800
C36 H36B 0.9800
C36 H36C 0.9800
C37 C38 1.388(4)
C37 H37 0.9500
C38 H38 0.9500

loop_
_geom_hbond_atom_site_label_D
_geom_hbond_atom_site_label_H
_geom_hbond_atom_site_label_A
_geom_hbond_site_symmetry_A
_geom_hbond_distance_DH
_geom_hbond_distance_HA
_geom_hbond_distance_DA
_geom_hbond_angle_DHA
C29 H29C N3 2_546 0.98 2.49 3.334(4) 144
C17 H17A Cg4 2_546 0.98 2.92 3.806(3) 151
C24 H24A Cg1 2_556 0.98 2.85 3.828(3) 175
C33 H33B Cg4 2_656 0.98 2.88 3.625(3) 134

loop_
_geom_torsion_atom_site_label_1
_geom_torsion_atom_site_label_2
_geom_torsion_atom_site_label_3
_geom_torsion_atom_site_label_4
_geom_torsion
C8 C2 C3 C4 -1.4(4)
C1 C2 C3 C4 178.2(2)
C2 C3 C4 C6 -0.1(4)
C2 C3 C4 C5 -178.6(2)
C3 C4 C6 C7 0.2(4)
C5 C4 C6 C7 178.7(2)
C4 C6 C7 C8 1.1(4)
C6 C7 C8 C2 -2.7(4)
C6 C7 C8 N1 179.4(2)
C3 C2 C8 C7 2.7(4)
C1 C2 C8 C7 -176.8(2)
C3 C2 C8 N1 -179.3(2)
C1 C2 C8 N1 1.1(4)
C9 N1 C8 C7 -46.5(3)
C9 N1 C8 C2 135.5(3)
C8 N1 C9 N2 177.4(2)
C11 N2 C9 N1 176.4(2)
C10 N2 C9 N1 -4.4(4)
C12 N3 C11 N2 -173.2(2)
C9 N2 C11 N3 -178.5(2)
C10 N2 C11 N3 2.3(4)
C11 N3 C12 C19 35.7(4)
C11 N3 C12 C13 -149.0(2)
C19 C12 C13 C15 -1.5(4)
N3 C12 C13 C15 -177.0(2)
C19 C12 C13 C14 179.0(2)
N3 C12 C13 C14 3.6(4)
C12 C13 C15 C16 -0.1(4)
C14 C13 C15 C16 179.4(2)
C13 C15 C16 C18 1.2(4)
C13 C15 C16 C17 -179.0(2)
C15 C16 C18 C19 -0.6(4)
C17 C16 C18 C19 179.6(3)
C16 C18 C19 C12 -1.0(4)
C13 C12 C19 C18 2.1(4)
N3 C12 C19 C18 177.3(2)
C27 C21 C22 C23 0.2(4)
C20 C21 C22 C23 178.3(3)
C21 C22 C23 C25 1.2(4)
C21 C22 C23 C24 179.6(3)
C22 C23 C25 C26 -0.3(4)
C24 C23 C25 C26 -178.7(3)
C23 C25 C26 C27 -2.0(4)
C25 C26 C27 C21 3.4(4)
C25 C26 C27 N4 179.4(3)
C22 C21 C27 C26 -2.5(4)
C20 C21 C27 C26 179.5(3)
C22 C21 C27 N4 -178.6(2)
C20 C21 C27 N4 3.3(4)
C28 N4 C27 C26 37.4(4)
C28 N4 C27 C21 -146.6(3)
C27 N4 C28 N5 -174.0(2)
C30 N5 C28 N4 179.1(2)
C29 N5 C28 N4 -1.8(4)
C31 N6 C30 N5 -179.8(2)
C28 N5 C30 N6 178.2(2)
C29 N5 C30 N6 -0.9(4)
C30 N6 C31 C38 -44.3(4)
C30 N6 C31 C32 137.1(3)
C38 C31 C32 C34 2.6(4)
N6 C31 C32 C34 -178.8(2)
C38 C31 C32 C33 -177.2(2)
N6 C31 C32 C33 1.5(4)
C31 C32 C34 C35 -1.6(4)
C33 C32 C34 C35 178.2(3)
C32 C34 C35 C37 -0.4(4)
C32 C34 C35 C36 -179.6(3)
C34 C35 C37 C38 1.3(4)
C36 C35 C37 C38 -179.4(3)
C35 C37 C38 C31 -0.3(4)
C32 C31 C38 C37 -1.6(4)
N6 C31 C38 C37 179.8(2)
